data_4128242
loop_
_publ_author_name
'Nakajima, Misuzu'
'Miyamoto, Kazunori'
'Hirano, Keiichi'
'Uchiyama, Masanobu'

_publ_section_title
;
 Diaryl-\l<sup>3</sup>-chloranes: Versatile Synthesis and Unique
 Reactivity as Aryl Cation Equivalent.
;
_journal_issue 16
_journal_name_full 'Journal of the American Chemical Society'
_journal_page_first 6499
_journal_page_last 6503
_journal_paper_doi 10.1021/jacs.9b02436
_journal_volume 141
_journal_year 2019
_chemical_formula_moiety 'C39 H16 B Cl F20'
_chemical_formula_sum 'C39 H16 B Cl F20'
_chemical_formula_weight 910.79
_space_group_IT_number 13
_space_group_name_Hall '-P 2yc'
_space_group_name_H-M_alt 'P 1 2/c 1'
_symmetry_cell_setting monoclinic
_symmetry_Int_Tables_number 13
_symmetry_space_group_name_Hall '-P 2yc'
_symmetry_space_group_name_H-M 'P 1 2/c 1'
_atom_sites_solution_hydrogens geom
_atom_sites_solution_primary direct
_atom_sites_solution_secondary difmap
_cell_angle_alpha 90.0000
_cell_angle_beta 108.4870
_cell_angle_gamma 90.0000
_cell_formula_units_Z 4
_cell_length_a 22.2715(4)
_cell_length_b 7.77098(10)
_cell_length_c 21.1732(3)
_cell_measurement_reflns_used 56812
_cell_measurement_temperature 93
_cell_measurement_theta_max 68.23
_cell_measurement_theta_min 3.48
_cell_volume 3475.37(9)
_computing_cell_refinement 'RAPID AUTO'
_computing_data_collection 'RAPID AUTO (Rigaku, ????)'
_computing_data_reduction 'RAPID AUTO'
_computing_molecular_graphics 'CrystalStructure 4.0'
_computing_publication_material 'CrystalStructure 4.0 (Rigaku, 2010)'
_computing_structure_refinement 'SHELXL97 (Sheldrick, 2008)'
_computing_structure_solution 'SIR92 (Altomare, et al., 1994)'
_diffrn_ambient_temperature 93
_diffrn_detector_area_resol_mean 10.000
_diffrn_measured_fraction_theta_full 0.984
_diffrn_measured_fraction_theta_max 0.984
_diffrn_measurement_device_type 'Rigaku R-AXIS RAPID'
_diffrn_measurement_method \w
_diffrn_radiation_type 'Cu K\a'
_diffrn_radiation_wavelength 1.54187
_diffrn_reflns_av_R_equivalents 0.0285
_diffrn_reflns_limit_h_max 26
_diffrn_reflns_limit_h_min -26
_diffrn_reflns_limit_k_max 8
_diffrn_reflns_limit_k_min -8
_diffrn_reflns_limit_l_max 25
_diffrn_reflns_limit_l_min -25
_diffrn_reflns_number 61365
_diffrn_reflns_theta_full 68.24
_diffrn_reflns_theta_max 68.24
_diffrn_standards_number 0
_exptl_absorpt_coefficient_mu 2.275
_exptl_absorpt_correction_T_max 1.000
_exptl_absorpt_correction_T_min 0.936
_exptl_absorpt_correction_type numerical
_exptl_absorpt_process_details 'NUMABS (Rigaku, 1999)'
_exptl_crystal_colour colorless
_exptl_crystal_density_diffrn 1.741
_exptl_crystal_density_method 'not measured'
_exptl_crystal_description prism
_exptl_crystal_F_000 1808.00
_exptl_crystal_size_max 0.290
_exptl_crystal_size_mid 0.230
_exptl_crystal_size_min 0.000
_refine_diff_density_max 0.340
_refine_diff_density_min -0.380
_refine_ls_extinction_method none
_refine_ls_goodness_of_fit_ref 1.161
_refine_ls_hydrogen_treatment constr
_refine_ls_number_parameters 615
_refine_ls_number_reflns 6266
_refine_ls_number_restraints 0
_refine_ls_R_factor_gt 0.0340
_refine_ls_shift/su_max 0.002
_refine_ls_structure_factor_coef Fsqd
_refine_ls_weighting_details 'w = 1/[\s^2^(Fo^2^)+(0.0050P)^2^+4.6000P] where P=(Fo^2^+2Fc^2^)/3'
_refine_ls_weighting_scheme calc
_refine_ls_wR_factor_ref 0.0717
_reflns_number_gt 5924
_reflns_number_total 6266
_reflns_threshold_expression F^2^>2.0\s(F^2^)
_cod_data_source_file ja9b02436_si_001.cif
_cod_data_source_block 3
_cod_original_cell_volume 3475.38(10)
_cod_database_code 4128242

loop_
_symmetry_equiv_pos_site_id
_symmetry_equiv_pos_as_xyz
1 +X,+Y,+Z
2 -X,+Y,1/2-Z
3 -X,-Y,-Z
4 +X,-Y,1/2+Z

loop_
_atom_site_label
_atom_site_type_symbol
_atom_site_fract_x
_atom_site_fract_y
_atom_site_fract_z
_atom_site_U_iso_or_equiv
_atom_site_adp_type
_atom_site_occupancy
_atom_site_symmetry_multiplicity
_atom_site_calc_flag
_atom_site_refinement_flags
Cl1 Cl 0.81917(2) -0.02324(7) 1.04715(2) 0.02304(11) Uani 1.0 4 d .
F2 F 0.59218(5) -0.08140(15) 1.25115(5) 0.0235(3) Uani 1.0 4 d .
F3 F 1.03841(5) -0.05460(15) 1.40247(5) 0.0240(3) Uani 1.0 4 d .
F4 F 1.02402(5) -0.35930(15) 1.15457(6) 0.0252(3) Uani 1.0 4 d .
F5 F 0.86089(5) -0.19971(16) 1.24322(5) 0.0246(3) Uani 1.0 4 d .
F6 F 0.94531(6) -0.58822(16) 1.07621(6) 0.0314(3) Uani 1.0 4 d .
F7 F 0.39867(5) -0.08889(16) 1.01873(5) 0.0268(3) Uani 1.0 4 d .
F8 F 0.71134(5) -0.83141(16) 1.31277(6) 0.0304(3) Uani 1.0 4 d .
F9 F 0.62569(5) -0.83604(15) 1.38024(6) 0.0272(3) Uani 1.0 4 d .
F10 F 0.60480(5) -0.37503(15) 1.18259(6) 0.0258(3) Uani 1.0 4 d .
F11 F 0.39716(5) -0.30928(15) 1.11110(5) 0.0230(3) Uani 1.0 4 d .
F12 F 0.53093(5) -0.60863(15) 1.35177(5) 0.0230(3) Uani 1.0 4 d .
F13 F 0.78544(5) -0.42617(16) 1.16550(6) 0.0268(3) Uani 1.0 4 d .
F14 F 0.82617(5) -0.62993(16) 1.08203(6) 0.0304(3) Uani 1.0 4 d .
F15 F 0.69853(5) -0.59522(16) 1.21436(6) 0.0296(3) Uani 1.0 4 d .
F16 F 0.89613(5) 0.10088(16) 1.19072(5) 0.0251(3) Uani 1.0 4 d .
F17 F 0.98069(6) 0.16250(16) 1.45948(5) 0.0275(3) Uani 1.0 4 d .
F18 F 0.49380(6) 0.14896(15) 1.03920(6) 0.0269(3) Uani 1.0 4 d .
F19 F 0.59007(5) 0.14697(15) 1.15634(6) 0.0268(3) Uani 1.0 4 d .
F20 F 0.83898(6) 0.31818(17) 1.25070(6) 0.0315(3) Uani 1.0 4 d .
F21 F 0.88168(6) 0.35807(16) 1.38524(6) 0.0327(3) Uani 1.0 4 d .
C22 C 0.88523(9) -0.2891(3) 1.20217(9) 0.0199(4) Uani 1.0 4 d .
C23 C 0.44851(9) -0.2040(3) 1.12580(9) 0.0188(4) Uani 1.0 4 d .
C24 C 0.98817(9) 0.0318(3) 1.36112(10) 0.0203(4) Uani 1.0 4 d .
C25 C 0.49589(9) -0.2127(3) 1.18703(9) 0.0173(4) Uani 1.0 4 d .
C26 C 0.44756(9) -0.0882(3) 1.07602(9) 0.0201(4) Uani 1.0 4 d .
C27 C 0.80392(9) 0.0867(3) 0.96818(9) 0.0210(4) Uani 1.0 4 d .
C28 C 0.96900(9) 0.0052(3) 1.29274(9) 0.0190(4) Uani 1.0 4 d .
C29 C 0.73462(10) 0.2100(3) 0.87138(10) 0.0251(5) Uani 1.0 4 d .
C30 C 0.54300(9) 0.0315(3) 1.14606(10) 0.0204(4) Uani 1.0 4 d .
C31 C 0.66422(9) -0.7158(3) 1.29863(10) 0.0221(5) Uani 1.0 4 d .
C32 C 0.66283(9) -0.2120(3) 1.07370(10) 0.0224(5) Uani 1.0 4 d .
C33 C 0.94693(9) -0.2607(3) 1.20182(9) 0.0187(4) Uani 1.0 4 d .
C34 C 0.54234(9) -0.0876(3) 1.19412(9) 0.0192(4) Uani 1.0 4 d .
C35 C 0.57109(9) -0.6008(3) 1.31552(9) 0.0191(4) Uani 1.0 4 d .
C36 C 0.60745(9) -0.4815(3) 1.23392(9) 0.0192(4) Uani 1.0 4 d .
C37 C 0.75191(9) -0.1556(3) 1.04107(9) 0.0206(4) Uani 1.0 4 d .
C38 C 0.96473(9) -0.3703(3) 1.15875(10) 0.0208(4) Uani 1.0 4 d .
C39 C 0.84428(9) -0.4088(3) 1.16240(10) 0.0216(5) Uani 1.0 4 d .
C40 C 0.65214(9) -0.3628(3) 1.03634(10) 0.0231(5) Uani 1.0 4 d .
C41 C 0.84712(10) 0.2102(3) 0.89109(11) 0.0304(5) Uani 1.0 4 d .
C42 C 0.95951(9) 0.1461(3) 1.39269(9) 0.0216(5) Uani 1.0 4 d .
C43 C 0.69396(10) -0.4068(3) 1.00192(10) 0.0242(5) Uani 1.0 4 d .
C44 C 0.85703(10) 0.1251(3) 0.95098(11) 0.0268(5) Uani 1.0 4 d .
C45 C 0.65774(9) -0.5961(3) 1.24925(10) 0.0216(5) Uani 1.0 4 d .
C46 C 0.49476(9) 0.0319(3) 1.08588(9) 0.0207(4) Uani 1.0 4 d .
C47 C 0.74534(9) -0.3054(3) 1.00297(9) 0.0226(5) Uani 1.0 4 d .
C48 C 0.62006(9) -0.7186(3) 1.33209(9) 0.0210(4) Uani 1.0 4 d .
C49 C 0.74282(9) 0.1261(3) 0.93132(10) 0.0236(5) Uani 1.0 4 d .
C50 C 0.86458(9) -0.5115(3) 1.12063(10) 0.0236(5) Uani 1.0 4 d .
C51 C 0.90963(9) 0.2449(3) 1.35583(10) 0.0240(5) Uani 1.0 4 d .
C52 C 0.71335(9) -0.1027(3) 1.07750(10) 0.0218(5) Uani 1.0 4 d .
C53 C 0.91893(9) 0.1116(3) 1.25819(9) 0.0209(4) Uani 1.0 4 d .
C54 C 0.56230(8) -0.4754(3) 1.26644(9) 0.0173(4) Uani 1.0 4 d .
C55 C 0.92561(9) -0.4914(3) 1.11824(10) 0.0234(5) Uani 1.0 4 d .
C56 C 0.78630(11) 0.2520(3) 0.85148(11) 0.0283(5) Uani 1.0 4 d .
C57 C 0.88868(9) 0.2260(3) 1.28728(10) 0.0233(5) Uani 1.0 4 d .
C58 C 0.78913(11) -0.3516(4) 0.96435(11) 0.0282(5) Uani 1.0 4 d .
C59 C 0.72419(11) 0.0594(4) 1.11841(12) 0.0304(5) Uani 1.0 4 d .
C60 C 0.59670(11) -0.4772(4) 1.03300(12) 0.0302(5) Uani 1.0 4 d .
B61 B 1.0000 -0.1272(4) 1.2500 0.0193(7) Uani 1.0 2 d .
B62 B 0.5000 -0.3445(4) 1.2500 0.0177(7) Uani 1.0 2 d .
H63 H 0.8983 0.0950 0.9809 0.0322 Uiso 1.0 4 calc R
H64 H 0.8814 0.2342 0.8778 0.0313 Uiso 1.0 4 calc R
H65 H 0.7789 0.3144 0.8104 0.0310 Uiso 1.0 4 calc R
H66 H 0.6935 0.2377 0.8436 0.0261 Uiso 1.0 4 calc R
H67 H 0.7101 0.0938 0.9474 0.0368 Uiso 1.0 4 calc R
H68 H 0.6365 -0.1792 1.0972 0.0172 Uiso 1.0 4 calc R
H69 H 0.6893 -0.5094 0.9789 0.0286 Uiso 1.0 4 calc R
H70 H 0.5754 -0.5035 0.9892 0.0411 Uiso 1.0 4 calc R
H71 H 0.6110 -0.5746 1.0568 0.0541 Uiso 1.0 4 calc R
H72 H 0.5668 -0.4264 1.0533 0.0394 Uiso 1.0 4 calc R
H73 H 0.6908 0.0742 1.1370 0.0413 Uiso 1.0 4 calc R
H74 H 0.7233 0.1640 1.0915 0.0572 Uiso 1.0 4 calc R
H75 H 0.7645 0.0663 1.1534 0.0556 Uiso 1.0 4 calc R
H76 H 0.7816 -0.2731 0.9272 0.0361 Uiso 1.0 4 calc R
H77 H 0.7784 -0.4626 0.9456 0.0387 Uiso 1.0 4 calc R
H78 H 0.8333 -0.3386 0.9923 0.0356 Uiso 1.0 4 calc R

loop_
_atom_site_aniso_label
_atom_site_aniso_U_11
_atom_site_aniso_U_22
_atom_site_aniso_U_33
_atom_site_aniso_U_12
_atom_site_aniso_U_13
_atom_site_aniso_U_23
Cl1 0.0178(3) 0.0294(3) 0.0209(3) -0.00367(19) 0.00463(17) 0.00054(19)
F2 0.0207(6) 0.0259(7) 0.0209(6) -0.0044(5) 0.0022(5) 0.0000(5)
F3 0.0205(6) 0.0287(7) 0.0205(6) 0.0045(5) 0.0030(5) 0.0002(5)
F4 0.0185(6) 0.0288(7) 0.0302(6) 0.0005(5) 0.0103(5) -0.0043(6)
F5 0.0197(6) 0.0306(7) 0.0262(6) -0.0016(5) 0.0112(5) -0.0024(5)
F6 0.0301(7) 0.0290(7) 0.0332(7) 0.0036(6) 0.0075(6) -0.0100(6)
F7 0.0249(6) 0.0315(7) 0.0197(6) 0.0021(5) 0.0008(5) 0.0051(5)
F8 0.0241(6) 0.0267(7) 0.0398(7) 0.0089(5) 0.0091(6) 0.0047(6)
F9 0.0277(6) 0.0234(7) 0.0290(7) 0.0022(5) 0.0069(5) 0.0089(5)
F10 0.0294(6) 0.0271(7) 0.0257(6) 0.0058(5) 0.0157(5) 0.0077(5)
F11 0.0180(6) 0.0262(7) 0.0221(6) -0.0036(5) 0.0027(5) 0.0019(5)
F12 0.0228(6) 0.0256(7) 0.0233(6) 0.0001(5) 0.0110(5) 0.0045(5)
F13 0.0157(6) 0.0291(7) 0.0335(7) -0.0039(5) 0.0050(5) 0.0066(6)
F14 0.0262(7) 0.0221(7) 0.0362(7) -0.0060(5) 0.0002(6) -0.0038(6)
F15 0.0253(6) 0.0323(8) 0.0377(7) 0.0047(6) 0.0191(6) 0.0026(6)
F16 0.0235(6) 0.0296(7) 0.0205(6) 0.0041(5) 0.0048(5) 0.0034(5)
F17 0.0332(7) 0.0297(7) 0.0221(6) -0.0006(6) 0.0125(5) -0.0026(5)
F18 0.0352(7) 0.0233(7) 0.0239(6) 0.0018(5) 0.0119(5) 0.0069(5)
F19 0.0284(6) 0.0242(7) 0.0291(7) -0.0084(5) 0.0112(5) -0.0004(5)
F20 0.0279(7) 0.0323(8) 0.0360(7) 0.0139(6) 0.0125(6) 0.0109(6)
F21 0.0394(7) 0.0282(8) 0.0384(7) 0.0089(6) 0.0235(6) -0.0005(6)
C22 0.0200(10) 0.0209(11) 0.0188(10) 0.0016(8) 0.0063(8) 0.0039(8)
C23 0.0168(9) 0.0186(11) 0.0220(10) 0.0002(8) 0.0077(8) -0.0017(8)
C24 0.0161(9) 0.0207(11) 0.0243(10) -0.0001(8) 0.0066(8) 0.0022(8)
C25 0.0183(9) 0.0170(10) 0.0179(9) 0.0027(8) 0.0076(8) -0.0015(8)
C26 0.0192(10) 0.0238(11) 0.0164(9) 0.0054(8) 0.0043(8) -0.0002(8)
C27 0.0254(10) 0.0191(11) 0.0194(10) -0.0020(8) 0.0081(8) -0.0013(8)
C28 0.0157(9) 0.0195(11) 0.0227(10) -0.0025(8) 0.0075(8) 0.0002(8)
C29 0.0236(11) 0.0244(12) 0.0259(11) 0.0002(9) 0.0059(9) -0.0013(9)
C30 0.0208(10) 0.0185(11) 0.0245(10) -0.0027(8) 0.0111(8) -0.0038(8)
C31 0.0171(10) 0.0188(11) 0.0279(11) 0.0029(8) 0.0036(8) -0.0021(9)
C32 0.0203(10) 0.0268(12) 0.0213(10) 0.0029(9) 0.0081(8) 0.0036(9)
C33 0.0176(10) 0.0194(11) 0.0182(9) 0.0008(8) 0.0042(8) 0.0038(8)
C34 0.0193(10) 0.0209(11) 0.0172(9) 0.0027(8) 0.0054(8) -0.0015(8)
C35 0.0172(9) 0.0208(11) 0.0191(10) -0.0032(8) 0.0055(8) -0.0026(8)
C36 0.0215(10) 0.0178(11) 0.0178(9) -0.0020(8) 0.0057(8) -0.0001(8)
C37 0.0172(9) 0.0227(11) 0.0210(10) -0.0024(8) 0.0047(8) 0.0043(8)
C38 0.0163(9) 0.0228(11) 0.0236(10) 0.0007(8) 0.0065(8) 0.0030(9)
C39 0.0164(9) 0.0224(11) 0.0245(10) -0.0005(8) 0.0046(8) 0.0083(9)
C40 0.0225(10) 0.0249(12) 0.0199(10) -0.0005(9) 0.0037(8) 0.0056(9)
C41 0.0268(11) 0.0355(14) 0.0348(12) -0.0011(10) 0.0181(10) 0.0015(10)
C42 0.0229(10) 0.0232(11) 0.0206(10) -0.0045(9) 0.0098(8) 0.0000(9)
C43 0.0289(11) 0.0216(12) 0.0205(10) -0.0012(9) 0.0057(9) -0.0011(9)
C44 0.0215(11) 0.0306(13) 0.0292(11) -0.0004(9) 0.0093(9) -0.0003(10)
C45 0.0186(10) 0.0228(11) 0.0250(10) -0.0024(8) 0.0093(8) -0.0039(9)
C46 0.0267(10) 0.0183(11) 0.0200(10) 0.0048(8) 0.0116(8) 0.0041(8)
C47 0.0232(10) 0.0241(12) 0.0194(10) 0.0021(9) 0.0052(8) 0.0029(9)
C48 0.0233(10) 0.0169(11) 0.0202(10) -0.0029(8) 0.0030(8) 0.0015(8)
C49 0.0200(10) 0.0245(12) 0.0270(11) -0.0035(9) 0.0083(9) -0.0017(9)
C50 0.0223(10) 0.0178(11) 0.0249(10) -0.0031(8) -0.0006(8) 0.0016(9)
C51 0.0258(11) 0.0201(11) 0.0327(11) 0.0002(9) 0.0187(9) -0.0003(9)
C52 0.0194(10) 0.0235(11) 0.0207(10) 0.0023(8) 0.0038(8) 0.0032(9)
C53 0.0196(10) 0.0227(11) 0.0203(10) -0.0024(8) 0.0061(8) 0.0018(8)
C54 0.0165(9) 0.0173(10) 0.0165(9) -0.0022(8) 0.0028(8) -0.0030(8)
C55 0.0250(11) 0.0204(11) 0.0236(10) 0.0043(9) 0.0061(9) -0.0008(9)
C56 0.0347(12) 0.0267(13) 0.0265(11) 0.0010(10) 0.0139(10) 0.0013(10)
C57 0.0188(10) 0.0218(11) 0.0307(11) 0.0029(8) 0.0098(9) 0.0060(9)
C58 0.0312(12) 0.0286(14) 0.0277(12) 0.0001(10) 0.0136(10) -0.0018(10)
C59 0.0266(12) 0.0300(14) 0.0369(13) -0.0032(10) 0.0135(11) -0.0082(11)
C60 0.0294(12) 0.0311(14) 0.0298(13) -0.0076(10) 0.0089(10) 0.0004(11)
B61 0.0163(15) 0.0219(17) 0.0196(15) 0.0000 0.0056(12) 0.0000
B62 0.0175(15) 0.0176(17) 0.0181(15) 0.0000 0.0061(12) 0.0000

loop_
_atom_type_symbol
_atom_type_description
_atom_type_scat_dispersion_real
_atom_type_scat_dispersion_imag
_atom_type_scat_source
C C 0.0181 0.0091
;
International Tables for Crystallography
(1992, Vol. C, Tables 4.2.6.8 and 6.1.1.4)
;
H H 0.0000 0.0000
;
International Tables for Crystallography
(1992, Vol. C, Table 6.1.1.4)
;
B B 0.0090 0.0039
;
International Tables for Crystallography
(1992, Vol. C, Tables 4.2.6.8 and 6.1.1.4)
;
Cl Cl 0.3639 0.7018
;
International Tables for Crystallography
(1992, Vol. C, Tables 4.2.6.8 and 6.1.1.4)
;
F F 0.0727 0.0534
;
International Tables for Crystallography
(1992, Vol. C, Tables 4.2.6.8 and 6.1.1.4)
;

loop_
_geom_angle_atom_site_label_1
_geom_angle_atom_site_label_2
_geom_angle_atom_site_label_3
_geom_angle
_geom_angle_publ_flag
_geom_angle_site_symmetry_1
_geom_angle_site_symmetry_3
C27 Cl1 C37 107.30(9) yes . .
F5 C22 C33 121.24(17) yes . .
F5 C22 C39 114.49(19) yes . .
C33 C22 C39 124.3(2) yes . .
F11 C23 C25 121.25(18) yes . .
F11 C23 C26 114.15(15) yes . .
C25 C23 C26 124.57(19) yes . .
F3 C24 C28 121.05(19) yes . .
F3 C24 C42 114.68(17) yes . .
C28 C24 C42 124.26(17) yes . .
C23 C25 C34 112.62(18) yes . .
C23 C25 B62 127.70(17) yes . .
C34 C25 B62 119.61(14) yes . .
F7 C26 C23 119.77(18) yes . .
F7 C26 C46 120.05(18) yes . .
C23 C26 C46 120.12(16) yes . .
Cl1 C27 C44 114.92(14) yes . .
Cl1 C27 C49 119.50(18) yes . .
C44 C27 C49 125.6(2) yes . .
C24 C28 C53 112.87(19) yes . .
C24 C28 B61 128.15(16) yes . .
C53 C28 B61 118.92(15) yes . .
C49 C29 C56 120.56(19) yes . .
F19 C30 C34 121.25(16) yes . .
F19 C30 C46 119.09(19) yes . .
C34 C30 C46 119.66(19) yes . .
F8 C31 C45 120.7(2) yes . .
F8 C31 C48 120.57(19) yes . .
C45 C31 C48 118.75(19) yes . .
C40 C32 C52 122.4(3) yes . .
C22 C33 C38 113.08(17) yes . .
C22 C33 B61 127.39(17) yes . .
C38 C33 B61 119.32(17) yes . .
F2 C34 C25 119.37(17) yes . .
F2 C34 C30 115.83(17) yes . .
C25 C34 C30 124.78(16) yes . .
F12 C35 C48 115.91(18) yes . .
F12 C35 C54 119.57(18) yes . .
C48 C35 C54 124.5(2) yes . .
F10 C36 C45 114.0(2) yes . .
F10 C36 C54 121.60(17) yes . .
C45 C36 C54 124.36(19) yes . .
Cl1 C37 C47 116.93(17) yes . .
Cl1 C37 C52 116.21(15) yes . .
C47 C37 C52 126.8(2) yes . .
F4 C38 C33 119.31(17) yes . .
F4 C38 C55 116.0(2) yes . .
C33 C38 C55 124.6(2) yes . .
F13 C39 C22 120.2(2) yes . .
F13 C39 C50 120.07(17) yes . .
C22 C39 C50 119.7(2) yes . .
C32 C40 C43 118.8(2) yes . .
C32 C40 C60 120.9(3) yes . .
C43 C40 C60 120.3(2) yes . .
C44 C41 C56 120.5(3) yes . .
F17 C42 C24 120.42(17) yes . .
F17 C42 C51 119.7(2) yes . .
C24 C42 C51 119.91(18) yes . .
C40 C43 C47 122.5(2) yes . .
C27 C44 C41 116.44(18) yes . .
F15 C45 C31 119.84(18) yes . .
F15 C45 C36 120.39(19) yes . .
C31 C45 C36 119.7(3) yes . .
F18 C46 C26 121.21(15) yes . .
F18 C46 C30 120.54(18) yes . .
C26 C46 C30 118.23(19) yes . .
C37 C47 C43 114.7(2) yes . .
C37 C47 C58 123.1(2) yes . .
C43 C47 C58 122.1(2) yes . .
F9 C48 C31 119.26(17) yes . .
F9 C48 C35 121.3(2) yes . .
C31 C48 C35 119.48(19) yes . .
C27 C49 C29 116.4(2) yes . .
F14 C50 C39 121.01(19) yes . .
F14 C50 C55 119.9(2) yes . .
C39 C50 C55 119.11(18) yes . .
F21 C51 C42 120.98(18) yes . .
F21 C51 C57 120.33(17) yes . .
C42 C51 C57 118.7(2) yes . .
C32 C52 C37 114.74(19) yes . .
C32 C52 C59 121.6(3) yes . .
C37 C52 C59 123.7(2) yes . .
F16 C53 C28 119.02(19) yes . .
F16 C53 C57 116.00(16) yes . .
C28 C53 C57 124.95(18) yes . .
C35 C54 C36 113.18(18) yes . .
C35 C54 B62 119.60(17) yes . .
C36 C54 B62 127.14(16) yes . .
F6 C55 C38 121.3(2) yes . .
F6 C55 C50 119.49(17) yes . .
C38 C55 C50 119.2(2) yes . .
C29 C56 C41 120.5(3) yes . .
F20 C57 C51 119.4(2) yes . .
F20 C57 C53 121.31(18) yes . .
C51 C57 C53 119.25(18) yes . .
C28 B61 C28 103.3(2) yes . 2_757
C28 B61 C33 112.64(10) yes . .
C28 B61 C33 113.04(10) yes . 2_757
C28 B61 C33 113.04(10) yes 2_757 .
C28 B61 C33 112.64(10) yes 2_757 2_757
C33 B61 C33 102.53(19) yes . 2_757
C25 B62 C25 103.9(2) yes . 2_657
C25 B62 C54 111.99(11) yes . .
C25 B62 C54 112.24(9) yes . 2_657
C25 B62 C54 112.24(9) yes 2_657 .
C25 B62 C54 111.99(11) yes 2_657 2_657
C54 B62 C54 104.7(2) yes . 2_657
C49 C29 H66 119.957 no . .
C56 C29 H66 119.474 no . .
C40 C32 H68 121.271 no . .
C52 C32 H68 116.280 no . .
C44 C41 H64 118.286 no . .
C56 C41 H64 121.195 no . .
C40 C43 H69 120.304 no . .
C47 C43 H69 117.121 no . .
C27 C44 H63 119.561 no . .
C41 C44 H63 123.981 no . .
C27 C49 H67 118.825 no . .
C29 C49 H67 124.753 no . .
C29 C56 H65 118.201 no . .
C41 C56 H65 121.243 no . .
C47 C58 H76 108.490 no . .
C47 C58 H77 109.036 no . .
C47 C58 H78 110.347 no . .
H76 C58 H77 106.047 no . .
H76 C58 H78 108.012 no . .
H77 C58 H78 114.666 no . .
C52 C59 H73 109.635 no . .
C52 C59 H74 112.747 no . .
C52 C59 H75 115.344 no . .
H73 C59 H74 105.246 no . .
H73 C59 H75 109.481 no . .
H74 C59 H75 103.799 no . .
C40 C60 H70 109.385 no . .
C40 C60 H71 109.164 no . .
C40 C60 H72 113.659 no . .
H70 C60 H71 110.571 no . .
H70 C60 H72 108.943 no . .
H71 C60 H72 105.052 no . .

loop_
_geom_bond_atom_site_label_1
_geom_bond_atom_site_label_2
_geom_bond_distance
_geom_bond_publ_flag
Cl1 C27 1.811(2) yes
Cl1 C37 1.788(3) yes
F2 C34 1.3574(19) yes
F3 C24 1.359(2) yes
F4 C38 1.354(3) yes
F5 C22 1.353(3) yes
F6 C55 1.341(3) yes
F7 C26 1.3489(19) yes
F8 C31 1.341(3) yes
F9 C48 1.344(3) yes
F10 C36 1.352(3) yes
F11 C23 1.360(3) yes
F12 C35 1.352(3) yes
F13 C39 1.340(3) yes
F14 C50 1.343(3) yes
F15 C45 1.340(3) yes
F16 C53 1.359(2) yes
F17 C42 1.347(2) yes
F18 C46 1.338(3) yes
F19 C30 1.344(3) yes
F20 C57 1.340(3) yes
F21 C51 1.340(3) yes
C22 C33 1.394(3) yes
C22 C39 1.385(3) yes
C23 C25 1.390(3) yes
C23 C26 1.381(3) yes
C24 C28 1.389(3) yes
C24 C42 1.383(4) yes
C25 C34 1.393(3) yes
C25 B62 1.660(3) yes
C26 C46 1.372(3) yes
C27 C44 1.376(4) yes
C27 C49 1.372(3) yes
C28 C53 1.395(3) yes
C28 B61 1.658(3) yes
C29 C49 1.387(3) yes
C29 C56 1.384(4) yes
C30 C34 1.379(3) yes
C30 C46 1.382(3) yes
C31 C45 1.372(3) yes
C31 C48 1.383(4) yes
C32 C40 1.392(3) yes
C32 C52 1.392(3) yes
C33 C38 1.394(3) yes
C33 B61 1.658(3) yes
C35 C48 1.381(3) yes
C35 C54 1.392(3) yes
C36 C45 1.387(3) yes
C36 C54 1.388(3) yes
C37 C47 1.397(3) yes
C37 C52 1.386(4) yes
C38 C55 1.380(3) yes
C39 C50 1.370(4) yes
C40 C43 1.395(4) yes
C40 C60 1.505(4) yes
C41 C44 1.385(4) yes
C41 C56 1.387(3) yes
C42 C51 1.372(3) yes
C43 C47 1.384(3) yes
C47 C58 1.502(4) yes
C50 C55 1.385(3) yes
C51 C57 1.384(3) yes
C52 C59 1.504(4) yes
C53 C57 1.373(4) yes
C54 B62 1.666(3) yes
C29 H66 0.943 no
C32 H68 0.917 no
C41 H64 0.913 no
C43 H69 0.922 no
C44 H63 0.965 no
C49 H67 0.931 no
C56 H65 0.962 no
C58 H76 0.968 no
C58 H77 0.948 no
C58 H78 0.980 no
C59 H73 0.952 no
C59 H74 0.989 no
C59 H75 0.968 no
C60 H70 0.921 no
C60 H71 0.909 no
C60 H72 0.981 no

loop_
_geom_contact_atom_site_label_1
_geom_contact_atom_site_label_2
_geom_contact_distance
_geom_contact_publ_flag
_geom_contact_site_symmetry_2
Cl1 C58 3.047(3) no .
Cl1 C59 3.031(3) no .
F2 F10 2.7661(17) no .
F2 F11 3.3556(16) no 2_657
F2 F19 2.6686(17) no .
F2 C23 3.578(2) no .
F2 C23 3.164(3) no 2_657
F2 C25 2.869(3) no 2_657
F2 C34 3.539(3) no 2_657
F2 C36 3.161(3) no .
F2 C46 3.593(2) no .
F2 C54 3.171(3) no .
F2 B62 2.892(3) no .
F3 F4 2.8166(16) no 2_757
F3 F16 3.0501(18) no 2_757
F3 F17 2.6344(18) no .
F3 C33 2.829(3) no 2_757
F3 C38 2.765(3) no 2_757
F3 C51 3.581(3) no .
F3 C53 3.595(2) no .
F3 C55 3.546(3) no 2_757
F3 B61 3.1178(12) no .
F4 F5 3.0453(14) no 2_757
F4 F6 2.6732(16) no .
F4 C22 3.584(3) no .
F4 C22 3.114(2) no 2_757
F4 C24 3.060(3) no 2_757
F4 C28 3.030(3) no 2_757
F4 C33 3.001(3) no 2_757
F4 C50 3.592(3) no .
F4 B61 2.882(3) no .
F5 F13 2.6220(16) no .
F5 F16 2.8038(18) no .
F5 C28 2.798(3) no .
F5 C38 3.596(3) no .
F5 C50 3.571(3) no .
F5 C53 2.714(3) no .
F5 C57 3.440(3) no .
F5 B61 3.1072(13) no .
F6 F14 2.7145(19) no .
F6 C39 3.597(3) no .
F7 F11 2.6079(17) no .
F7 F18 2.7406(17) no .
F8 F9 2.722(2) no .
F8 F15 2.7230(18) no .
F9 F12 2.6709(16) no .
F9 C45 3.596(3) no .
F10 F12 3.4012(16) no 2_657
F10 F15 2.6168(16) no .
F10 C23 3.560(3) no .
F10 C25 2.762(3) no .
F10 C30 3.435(3) no .
F10 C31 3.569(3) no .
F10 C34 2.683(3) no .
F10 C35 3.592(3) no .
F10 B62 3.1071(14) no .
F11 F12 2.7921(16) no 2_657
F11 C34 3.593(2) no .
F11 C35 2.711(3) no 2_657
F11 C36 3.575(3) no 2_657
F11 C46 3.574(3) no .
F11 C48 3.465(3) no 2_657
F11 C54 2.778(2) no 2_657
F11 B62 3.1142(10) no .
F12 C23 3.192(3) no 2_657
F12 C25 3.191(3) no 2_657
F12 C31 3.590(3) no .
F12 C35 3.5509(19) no 2_657
F12 C36 3.578(3) no .
F12 C36 3.197(2) no 2_657
F12 C54 2.8901(19) no 2_657
F12 B62 2.896(3) no .
F13 F14 2.7332(19) no .
F15 C48 3.599(3) no .
F16 F20 2.6664(19) no .
F16 C22 3.056(3) no .
F16 C24 3.580(2) no .
F16 C24 3.151(3) no 2_757
F16 C28 3.005(3) no 2_757
F16 C33 3.010(3) no .
F16 C51 3.591(3) no .
F16 B61 2.868(3) no .
F17 F21 2.7285(17) no .
F18 F19 2.7160(15) no .
F19 C26 3.589(2) no .
F20 F21 2.7198(17) no .
F20 C42 3.594(2) no .
C22 C28 3.181(3) no .
C22 C53 3.332(3) no .
C22 C55 2.730(4) no .
C23 C30 2.718(3) no .
C23 C35 3.404(3) no 2_657
C23 C54 3.172(3) no 2_657
C24 C33 3.202(3) no 2_757
C24 C38 3.365(3) no 2_757
C24 C57 2.727(3) no .
C25 C34 3.060(3) no 2_657
C25 C35 3.357(3) no 2_657
C25 C36 3.155(3) no .
C25 C46 2.858(3) no .
C26 C34 2.713(3) no .
C27 C47 3.483(3) no .
C27 C56 2.701(3) no .
C27 C58 3.420(4) no .
C28 C38 3.284(3) no 2_757
C28 C51 2.850(4) no .
C28 C53 3.128(4) no 2_757
C29 C44 2.792(3) no .
C31 C54 2.851(3) no .
C32 C47 2.809(4) no .
C33 C38 3.103(3) no 2_757
C33 C50 2.849(3) no .
C33 C53 3.265(3) no .
C34 C34 3.462(4) no 2_657
C34 C36 3.378(3) no .
C34 C54 3.345(3) no .
C35 C35 3.486(3) no 2_657
C35 C45 2.722(4) no .
C35 C54 3.085(3) no 2_657
C36 C48 2.725(3) no .
C37 C40 2.720(3) no .
C37 C49 3.152(3) no .
C38 C39 2.725(3) no .
C41 C49 2.794(4) no .
C42 C53 2.714(3) no .
C43 C52 2.810(3) no .
Cl1 F3 3.0187(12) no 2_757
Cl1 F14 3.1366(14) no 1_565
Cl1 F16 3.1312(11) no .
F2 F8 3.2130(16) no 1_565
F2 F9 3.2202(17) no 1_565
F2 C29 3.524(2) no 4_555
F2 C31 3.261(3) no 1_565
F2 C48 3.255(3) no 1_565
F3 Cl1 3.0187(12) no 2_757
F3 F17 3.1963(17) no 3_758
F3 C44 3.524(3) no 2_757
F4 F21 3.3268(19) no 2_747
F4 C41 3.503(3) no 3_757
F4 C51 3.450(3) no 2_747
F5 C41 3.242(3) no 4_555
F5 C56 3.255(3) no 4_555
F6 F17 2.798(2) no 2_747
F6 C24 3.380(3) no 2_747
F6 C42 2.882(3) no 2_747
F6 C44 3.543(3) no 1_545
F6 C51 3.353(3) no 2_747
F7 F9 3.0769(18) no 2_667
F7 F18 3.053(2) no 3_657
F7 C32 3.078(3) no 3_657
F7 C52 3.061(2) no 3_657
F7 C59 3.306(3) no 3_657
F7 C60 3.557(3) no 3_647
F8 F2 3.2130(16) no 1_545
F8 F19 3.5525(15) no 1_545
F8 C29 3.171(3) no 4_545
F8 C49 3.304(3) no 4_545
F8 C58 3.435(3) no 4_545
F9 F2 3.2202(17) no 1_545
F9 F7 3.0769(18) no 2_647
F9 F18 3.589(2) no 2_647
F9 C23 3.285(3) no 2_647
F9 C26 2.884(3) no 2_647
F9 C40 3.525(3) no 4_545
F9 C43 3.167(3) no 4_545
F9 C46 3.160(3) no 2_647
F9 C47 3.266(2) no 4_545
F9 C49 3.356(3) no 4_545
F10 C32 3.237(3) no .
F10 C40 3.575(3) no .
F10 C60 3.214(3) no .
F11 C29 3.168(3) no 3_657
F11 C43 3.411(3) no 3_647
F11 C49 3.283(3) no 3_657
F11 C60 3.514(3) no 3_647
F12 F18 3.1603(18) no 2_647
F12 F19 3.2566(17) no 2_647
F12 C30 3.253(3) no 2_647
F12 C46 3.217(3) no 2_647
F13 F15 2.7951(19) no .
F13 F20 2.6942(17) no 1_545
F13 C32 3.262(3) no .
F13 C37 3.267(3) no .
F13 C40 3.374(2) no .
F13 C43 3.420(3) no .
F13 C47 3.402(3) no .
F13 C52 3.236(3) no .
F14 Cl1 3.1366(14) no 1_545
F14 F16 3.1346(16) no 1_545
F14 F20 3.5145(19) no 1_545
F14 C27 3.186(3) no 1_545
F14 C43 3.374(3) no .
F14 C47 3.239(3) no .
F14 C58 3.204(3) no .
F14 C59 3.562(3) no 1_545
F15 F13 2.7951(19) no .
F15 F19 3.0783(16) no 1_545
F15 F20 3.0501(17) no 1_545
F15 C59 3.521(3) no 1_545
F16 Cl1 3.1312(11) no .
F16 F14 3.1346(16) no 1_565
F16 C50 3.333(3) no 1_565
F17 F3 3.1963(17) no 3_758
F17 F6 2.798(2) no 2_767
F17 F17 3.0210(17) no 3_758
F17 C44 3.521(3) no 2_757
F17 C44 3.507(3) no 4_555
F18 F7 3.053(2) no 3_657
F18 F9 3.589(2) no 2_667
F18 F12 3.1603(18) no 2_667
F18 F18 2.9124(18) no 3_657
F18 C26 3.147(3) no 3_657
F18 C32 3.583(2) no 3_657
F18 C40 3.548(3) no 3_657
F18 C46 3.079(3) no 3_657
F18 C60 3.309(3) no 3_657
F19 F8 3.5525(15) no 1_565
F19 F12 3.2566(17) no 2_667
F19 F15 3.0783(16) no 1_565
F19 C31 3.128(3) no 1_565
F19 C36 3.283(3) no 1_565
F19 C45 2.872(3) no 1_565
F19 C59 3.399(3) no .
F20 F13 2.6942(17) no 1_565
F20 F14 3.5145(19) no 1_565
F20 F15 3.0501(17) no 1_565
F20 C22 3.479(3) no 1_565
F20 C39 2.855(3) no 1_565
F20 C50 3.265(3) no 1_565
F21 F4 3.3268(19) no 2_767
F21 C41 3.453(3) no 4_565
F21 C58 3.041(4) no 4_555
C22 F20 3.479(3) no 1_545
C23 F9 3.285(3) no 2_667
C24 F6 3.380(3) no 2_767
C26 F9 2.884(3) no 2_667
C26 F18 3.147(3) no 3_657
C27 F14 3.186(3) no 1_565
C29 F2 3.524(2) no 4_554
C29 F8 3.171(3) no 4_544
C29 F11 3.168(3) no 3_657
C30 F12 3.253(3) no 2_667
C31 F2 3.261(3) no 1_545
C31 F19 3.128(3) no 1_545
C32 F7 3.078(3) no 3_657
C32 F10 3.237(3) no .
C32 F13 3.262(3) no .
C32 F18 3.583(2) no 3_657
C36 F19 3.283(3) no 1_545
C37 F13 3.267(3) no .
C37 C39 3.369(3) no .
C39 F20 2.855(3) no 1_545
C39 C37 3.369(3) no .
C39 C47 3.490(3) no .
C40 F9 3.525(3) no 4_544
C40 F10 3.575(3) no .
C40 F13 3.374(2) no .
C40 F18 3.548(3) no 3_657
C41 F4 3.503(3) no 3_757
C41 F5 3.242(3) no 4_554
C41 F21 3.453(3) no 4_564
C42 F6 2.882(3) no 2_767
C42 C44 3.600(4) no 4_555
C43 F9 3.167(3) no 4_544
C43 F11 3.411(3) no 3_647
C43 F13 3.420(3) no .
C43 F14 3.374(3) no .
C43 C48 3.583(3) no 4_544
C44 F3 3.524(3) no 2_757
C44 F6 3.543(3) no 1_565
C44 F17 3.521(3) no 2_757
C44 F17 3.507(3) no 4_554
C44 C42 3.600(4) no 4_554
C45 F19 2.872(3) no 1_545
C46 F9 3.160(3) no 2_667
C46 F12 3.217(3) no 2_667
C46 F18 3.079(3) no 3_657
C47 F9 3.266(2) no 4_544
C47 F13 3.402(3) no .
C47 F14 3.239(3) no .
C47 C39 3.490(3) no .
C47 C50 3.410(3) no .
C48 F2 3.255(3) no 1_545
C48 C43 3.583(3) no 4_545
C49 F8 3.304(3) no 4_544
C49 F9 3.356(3) no 4_544
C49 F11 3.283(3) no 3_657
C50 F16 3.333(3) no 1_545
C50 F20 3.265(3) no 1_545
C50 C47 3.410(3) no .
C50 C58 3.434(3) no .
C51 F4 3.450(3) no 2_767
C51 F6 3.353(3) no 2_767
C52 F7 3.061(2) no 3_657
C52 F13 3.236(3) no .
C56 F5 3.255(3) no 4_554
C58 F8 3.435(3) no 4_544
C58 F14 3.204(3) no .
C58 F21 3.041(4) no 4_554
C58 C50 3.434(3) no .
C59 F7 3.306(3) no 3_657
C59 F14 3.562(3) no 1_565
C59 F15 3.521(3) no 1_565
C59 F19 3.399(3) no .
C60 F7 3.557(3) no 3_647
C60 F10 3.214(3) no .
C60 F11 3.514(3) no 3_647
C60 F18 3.309(3) no 3_657
Cl1 H63 2.7360 no .
Cl1 H67 2.8169 no .
Cl1 H74 2.9717 no .
Cl1 H75 2.9599 no .
Cl1 H76 3.0946 no .
Cl1 H78 2.7723 no .
C27 H64 3.1698 no .
C27 H66 3.2049 no .
C27 H76 2.9230 no .
C27 H78 3.3764 no .
C29 H64 3.2339 no .
C32 H69 3.2344 no .
C32 H70 3.1489 no .
C32 H71 3.0234 no .
C32 H72 2.6355 no .
C32 H73 2.5697 no .
C32 H74 3.1896 no .
C32 H75 3.1991 no .
C37 H67 2.7179 no .
C37 H68 3.1601 no .
C37 H69 3.1734 no .
C37 H73 3.3045 no .
C37 H74 2.8547 no .
C37 H75 2.8787 no .
C37 H76 2.8456 no .
C37 H77 3.2993 no .
C37 H78 2.7499 no .
C41 H66 3.2522 no .
C43 H68 3.2359 no .
C43 H70 2.6761 no .
C43 H71 2.7977 no .
C43 H72 3.3423 no .
C43 H76 3.0583 no .
C43 H77 2.5643 no .
C43 H78 3.2180 no .
C44 H65 3.2806 no .
C44 H67 3.2579 no .
C44 H76 3.4807 no .
C47 H67 3.3220 no .
C49 H63 3.2933 no .
C49 H65 3.2621 no .
C49 H74 3.5661 no .
C49 H76 3.2285 no .
C52 H67 3.1304 no .
C56 H63 3.2991 no .
C56 H67 3.2709 no .
C58 H69 2.6425 no .
C59 H67 3.5445 no .
C59 H68 2.6258 no .
C60 H68 2.6894 no .
C60 H69 2.6680 no .
H63 H64 2.3570 no .
H64 H65 2.3598 no .
H65 H66 2.3036 no .
H66 H67 2.3886 no .
H67 H74 3.0217 no .
H67 H76 3.3581 no .
H68 H70 3.3850 no .
H68 H71 3.1924 no .
H68 H72 2.4592 no .
H68 H73 2.3249 no .
H68 H74 3.3182 no .
H68 H75 3.3220 no .
H69 H70 2.6138 no .
H69 H71 2.7993 no .
H69 H76 3.1986 no .
H69 H77 2.3383 no .
H69 H78 3.3999 no .
F2 H66 2.7566 no 4_555
F3 H63 2.6887 no 2_757
F4 H64 2.6015 no 3_757
F5 H64 2.7522 no 4_555
F5 H65 2.7932 no 4_555
F5 H75 3.1476 no .
F6 H63 3.1449 no 1_545
F6 H78 3.2138 no .
F7 H67 2.7365 no 3_657
F7 H68 3.1234 no 3_657
F7 H70 3.2338 no 3_647
F7 H71 3.0367 no 3_647
F7 H73 3.2700 no 3_657
F7 H74 3.0248 no 3_657
F8 H66 3.2737 no 4_545
F8 H67 3.5115 no 4_545
F8 H76 2.5632 no 4_545
F8 H77 3.5629 no 4_545
F9 H67 2.8058 no 4_545
F9 H69 3.4204 no 4_545
F9 H76 3.4019 no 4_545
F10 H66 3.5197 no 4_555
F10 H68 2.6262 no .
F10 H71 3.1229 no .
F10 H72 2.6278 no .
F11 H66 2.5573 no 3_657
F11 H67 2.8582 no 3_657
F11 H69 2.6452 no 3_647
F11 H70 2.7973 no 3_647
F12 H70 2.8947 no 4_545
F13 H65 3.2369 no 4_555
F14 H69 3.2742 no .
F14 H74 2.8538 no 1_545
F14 H75 3.3246 no 1_545
F14 H77 3.0367 no .
F14 H78 2.9916 no .
F15 H65 3.1300 no 4_555
F15 H71 3.2913 no .
F15 H73 3.0219 no 1_545
F15 H74 3.3880 no 1_545
F15 H75 3.4567 no 1_545
F16 H75 2.7957 no .
F17 H63 2.6410 no 2_757
F17 H63 2.8466 no 4_555
F18 H68 3.3913 no 3_657
F18 H70 3.5965 no 1_565
F18 H70 3.1205 no 3_657
F18 H71 3.3085 no 1_565
F18 H72 2.9371 no 3_657
F19 H68 3.1439 no .
F19 H71 3.1563 no 1_565
F19 H73 2.4711 no .
F20 H65 3.5521 no 4_565
F20 H75 2.9422 no .
F21 H64 3.1724 no 4_565
F21 H65 3.4538 no 4_565
F21 H76 2.7293 no 4_555
F21 H77 3.0724 no 4_555
F21 H78 2.8057 no 4_555
C23 H66 3.4349 no 3_657
C23 H67 3.4846 no 3_657
C23 H70 3.2494 no 3_647
C24 H63 3.5299 no 2_757
C24 H64 3.2534 no 4_555
C26 H67 3.3875 no 3_657
C26 H70 3.4333 no 3_647
C27 H77 3.5564 no 1_565
C28 H64 3.5690 no 4_555
C29 H69 3.5243 no 1_565
C29 H77 2.9867 no 1_565
C30 H68 3.0751 no .
C30 H73 3.3746 no .
C31 H76 3.1200 no 4_545
C34 H68 3.4423 no .
C36 H66 3.1352 no 4_555
C39 H78 3.5732 no .
C41 H77 3.3546 no 1_565
C42 H63 3.4606 no 2_757
C42 H63 3.2356 no 4_555
C42 H64 3.3926 no 4_555
C45 H65 3.3966 no 4_555
C45 H66 3.3718 no 4_555
C46 H68 3.4980 no .
C48 H69 3.4843 no 4_545
C48 H76 3.5220 no 4_545
C49 H69 3.3508 no 1_565
C49 H77 3.2843 no 1_565
C50 H78 2.9104 no .
C53 H75 3.4685 no .
C54 H66 3.4046 no 4_555
C55 H78 3.0441 no .
C56 H77 3.0233 no 1_565
C57 H75 3.4996 no .
C60 H72 3.5978 no 3_647
H63 F3 2.6887 no 2_757
H63 F6 3.1449 no 1_565
H63 F17 2.6410 no 2_757
H63 F17 2.8466 no 4_554
H63 C24 3.5299 no 2_757
H63 C42 3.4606 no 2_757
H63 C42 3.2356 no 4_554
H64 F4 2.6015 no 3_757
H64 F5 2.7522 no 4_554
H64 F21 3.1724 no 4_564
H64 C24 3.2534 no 4_554
H64 C28 3.5690 no 4_554
H64 C42 3.3926 no 4_554
H65 F5 2.7932 no 4_554
H65 F13 3.2369 no 4_554
H65 F15 3.1300 no 4_554
H65 F20 3.5521 no 4_564
H65 F21 3.4538 no 4_564
H65 C45 3.3966 no 4_554
H65 H77 3.3480 no 1_565
H66 F2 2.7566 no 4_554
H66 F8 3.2737 no 4_544
H66 F10 3.5197 no 4_554
H66 F11 2.5573 no 3_657
H66 C23 3.4349 no 3_657
H66 C36 3.1352 no 4_554
H66 C45 3.3718 no 4_554
H66 C54 3.4046 no 4_554
H66 H69 3.5013 no 1_565
H66 H77 3.3278 no 1_565
H67 F7 2.7365 no 3_657
H67 F8 3.5115 no 4_544
H67 F9 2.8058 no 4_544
H67 F11 2.8582 no 3_657
H67 C23 3.4846 no 3_657
H67 C26 3.3875 no 3_657
H67 H69 3.2202 no 1_565
H68 F7 3.1234 no 3_657
H68 F10 2.6262 no .
H68 F18 3.3913 no 3_657
H68 F19 3.1439 no .
H68 C30 3.0751 no .
H68 C34 3.4423 no .
H68 C46 3.4980 no .
H69 F9 3.4204 no 4_544
H69 F11 2.6452 no 3_647
H69 F14 3.2742 no .
H69 C29 3.5243 no 1_545
H69 C48 3.4843 no 4_544
H69 C49 3.3508 no 1_545
H69 H66 3.5013 no 1_545
H69 H67 3.2202 no 1_545
H69 H74 3.3991 no 1_545
H70 F7 3.2338 no 3_647
H70 F11 2.7973 no 3_647
H70 F12 2.8947 no 4_544
H70 F18 3.5965 no 1_545
H70 F18 3.1205 no 3_657
H70 C23 3.2494 no 3_647
H70 C26 3.4333 no 3_647
H70 H70 3.5294 no 3_647
H70 H72 3.0547 no 3_647
H71 F7 3.0367 no 3_647
H71 F10 3.1229 no .
H71 F15 3.2913 no .
H71 F18 3.3085 no 1_545
H71 F19 3.1563 no 1_545
H71 H73 3.4028 no 1_545
H71 H74 3.1236 no 1_545
H72 F10 2.6278 no .
H72 F18 2.9371 no 3_657
H72 C60 3.5978 no 3_647
H72 H70 3.0547 no 3_647
H72 H72 3.3167 no 3_647
H73 F7 3.2700 no 3_657
H73 F15 3.0219 no 1_565
H73 F19 2.4711 no .
H73 C30 3.3746 no .
H73 H71 3.4028 no 1_565
H74 F7 3.0248 no 3_657
H74 F14 2.8538 no 1_565
H74 F15 3.3880 no 1_565
H74 H69 3.3991 no 1_565
H74 H71 3.1236 no 1_565
H75 F5 3.1476 no .
H75 F14 3.3246 no 1_565
H75 F15 3.4567 no 1_565
H75 F16 2.7957 no .
H75 F20 2.9422 no .
H75 C53 3.4685 no .
H75 C57 3.4996 no .
H76 F8 2.5632 no 4_544
H76 F9 3.4019 no 4_544
H76 F21 2.7293 no 4_554
H76 C31 3.1200 no 4_544
H76 C48 3.5220 no 4_544
H77 F8 3.5629 no 4_544
H77 F14 3.0367 no .
H77 F21 3.0724 no 4_554
H77 C27 3.5564 no 1_545
H77 C29 2.9867 no 1_545
H77 C41 3.3546 no 1_545
H77 C49 3.2843 no 1_545
H77 C56 3.0233 no 1_545
H77 H65 3.3480 no 1_545
H77 H66 3.3278 no 1_545
H78 F6 3.2138 no .
H78 F14 2.9916 no .
H78 F21 2.8057 no 4_554
H78 C39 3.5732 no .
H78 C50 2.9104 no .
H78 C55 3.0441 no .

loop_
_geom_torsion_atom_site_label_1
_geom_torsion_atom_site_label_2
_geom_torsion_atom_site_label_3
_geom_torsion_atom_site_label_4
_geom_torsion
_geom_torsion_publ_flag
_geom_torsion_site_symmetry_4
C27 Cl1 C37 C47 74.35(14) no .
C27 Cl1 C37 C52 -108.68(13) no .
C37 Cl1 C27 C44 -150.18(13) no .
C37 Cl1 C27 C49 30.46(17) no .
F5 C22 C33 C38 177.04(14) no .
F5 C22 C33 B61 2.4(3) no .
F5 C22 C39 F13 1.4(3) no .
F5 C22 C39 C50 -177.55(15) no .
C33 C22 C39 F13 -179.28(17) no .
C33 C22 C39 C50 1.8(3) no .
C39 C22 C33 C38 -2.3(3) no .
C39 C22 C33 B61 -176.93(16) no .
F11 C23 C25 C34 -176.22(16) no .
F11 C23 C25 B62 0.7(4) no .
F11 C23 C26 F7 -0.8(3) no .
F11 C23 C26 C46 176.35(16) no .
C25 C23 C26 F7 -178.93(19) no .
C25 C23 C26 C46 -1.7(4) no .
C26 C23 C25 C34 1.7(3) no .
C26 C23 C25 B62 178.62(18) no .
F3 C24 C28 C53 -176.76(16) no .
F3 C24 C28 B61 0.4(4) no .
F3 C24 C42 F17 -1.5(3) no .
F3 C24 C42 C51 177.82(16) no .
C28 C24 C42 F17 179.19(19) no .
C28 C24 C42 C51 -1.5(4) no .
C42 C24 C28 C53 2.5(3) no .
C42 C24 C28 B61 179.72(18) no .
C23 C25 C34 F2 -179.23(18) no .
C23 C25 C34 C30 -1.1(3) no .
C23 C25 B62 C25 -121.8(2) no 2_657
C23 C25 B62 C54 116.9(2) no .
C23 C25 B62 C54 -0.6(3) no 2_657
C34 C25 B62 C25 54.90(19) no 2_657
C34 C25 B62 C54 -66.4(3) no .
C34 C25 B62 C54 176.06(17) no 2_657
B62 C25 C34 F2 3.6(3) no .
B62 C25 C34 C30 -178.24(17) no .
F7 C26 C46 F18 -0.7(3) no .
F7 C26 C46 C30 178.06(16) no .
C23 C26 C46 F18 -177.83(19) no .
C23 C26 C46 C30 0.9(3) no .
Cl1 C27 C44 C41 -179.57(13) no .
Cl1 C27 C49 C29 -179.93(13) no .
C44 C27 C49 C29 0.8(4) no .
C49 C27 C44 C41 -0.3(4) no .
C24 C28 C53 F16 178.96(17) no .
C24 C28 C53 C57 -3.0(3) no .
C24 C28 B61 C28 -112.3(2) no 2_757
C24 C28 B61 C33 125.39(19) no .
C24 C28 B61 C33 9.7(3) no 2_757
C53 C28 B61 C28 64.73(18) no 2_757
C53 C28 B61 C33 -57.6(3) no .
C53 C28 B61 C33 -173.23(16) no 2_757
B61 C28 C53 F16 1.5(3) no .
B61 C28 C53 C57 179.52(17) no .
C49 C29 C56 C41 0.2(4) no .
C56 C29 C49 C27 -0.7(3) no .
F19 C30 C34 F2 -0.8(3) no .
F19 C30 C34 C25 -179.05(17) no .
F19 C30 C46 F18 -2.1(3) no .
F19 C30 C46 C26 179.22(17) no .
C34 C30 C46 F18 178.47(19) no .
C34 C30 C46 C26 -0.3(3) no .
C46 C30 C34 F2 178.62(18) no .
C46 C30 C34 C25 0.4(4) no .
F8 C31 C45 F15 0.5(3) no .
F8 C31 C45 C36 177.84(14) no .
F8 C31 C48 F9 1.6(3) no .
F8 C31 C48 C35 -178.45(14) no .
C45 C31 C48 F9 179.54(16) no .
C45 C31 C48 C35 -0.5(3) no .
C48 C31 C45 F15 -177.41(16) no .
C48 C31 C45 C36 -0.1(3) no .
C40 C32 C52 C37 0.2(3) no .
C40 C32 C52 C59 -179.74(16) no .
C52 C32 C40 C43 0.6(3) no .
C52 C32 C40 C60 -179.53(16) no .
C22 C33 C38 F4 -178.58(16) no .
C22 C33 C38 C55 2.2(3) no .
C22 C33 B61 C28 -10.8(3) no .
C22 C33 B61 C28 -127.50(18) no 2_757
C22 C33 B61 C33 110.97(19) no 2_757
C38 C33 B61 C28 174.80(16) no .
C38 C33 B61 C28 58.1(3) no 2_757
C38 C33 B61 C33 -63.39(18) no 2_757
B61 C33 C38 F4 -3.4(3) no .
B61 C33 C38 C55 177.38(16) no .
F12 C35 C48 F9 1.8(3) no .
F12 C35 C48 C31 -178.18(13) no .
F12 C35 C54 C36 179.26(13) no .
F12 C35 C54 B62 -3.7(3) no .
C48 C35 C54 C36 1.2(3) no .
C48 C35 C54 B62 178.33(15) no .
C54 C35 C48 F9 179.84(16) no .
C54 C35 C48 C31 -0.1(3) no .
F10 C36 C45 F15 -0.0(3) no .
F10 C36 C45 C31 -177.35(14) no .
F10 C36 C54 C35 176.77(14) no .
F10 C36 C54 B62 -0.1(3) no .
C45 C36 C54 C35 -1.9(3) no .
C45 C36 C54 B62 -178.72(15) no .
C54 C36 C45 F15 178.71(16) no .
C54 C36 C45 C31 1.4(3) no .
Cl1 C37 C47 C43 177.58(11) no .
Cl1 C37 C47 C58 -4.1(3) no .
Cl1 C37 C52 C32 -177.64(11) no .
Cl1 C37 C52 C59 2.3(3) no .
C47 C37 C52 C32 -1.0(3) no .
C47 C37 C52 C59 178.89(16) no .
C52 C37 C47 C43 1.0(3) no .
C52 C37 C47 C58 179.29(16) no .
F4 C38 C55 F6 -1.7(3) no .
F4 C38 C55 C50 179.06(15) no .
C33 C38 C55 F6 177.52(17) no .
C33 C38 C55 C50 -1.7(3) no .
F13 C39 C50 F14 0.4(3) no .
F13 C39 C50 C55 -179.97(15) no .
C22 C39 C50 F14 179.27(17) no .
C22 C39 C50 C55 -1.1(3) no .
C32 C40 C43 C47 -0.7(3) no .
C60 C40 C43 C47 179.48(16) no .
C44 C41 C56 C29 0.3(4) no .
C56 C41 C44 C27 -0.3(4) no .
F17 C42 C51 F21 0.2(3) no .
F17 C42 C51 C57 179.95(16) no .
C24 C42 C51 F21 -179.09(18) no .
C24 C42 C51 C57 0.7(3) no .
C40 C43 C47 C37 -0.1(3) no .
C40 C43 C47 C58 -178.41(16) no .
F14 C50 C55 F6 1.4(3) no .
F14 C50 C55 C38 -179.31(15) no .
C39 C50 C55 F6 -178.25(17) no .
C39 C50 C55 C38 1.0(3) no .
F21 C51 C57 F20 -2.0(3) no .
F21 C51 C57 C53 178.68(17) no .
C42 C51 C57 F20 178.27(18) no .
C42 C51 C57 C53 -1.1(3) no .
F16 C53 C57 F20 1.2(3) no .
F16 C53 C57 C51 -179.50(16) no .
C28 C53 C57 F20 -176.90(19) no .
C28 C53 C57 C51 2.4(4) no .
C35 C54 B62 C25 -176.56(15) no .
C35 C54 B62 C25 67.1(3) no 2_657
C35 C54 B62 C54 -54.66(16) no 2_657
C36 C54 B62 C25 0.1(3) no .
C36 C54 B62 C25 -116.29(17) no 2_657
C36 C54 B62 C54 121.98(17) no 2_657
